data_7034141
loop_
_publ_author_name
'Timofeev, Sergey V.'
'Zhidkova, Olga B.'
'Mosolova, Elena M.'
'Sivaev, Igor B.'
'Godovikov, Ivan A.'
'Suponitsky, Kyrill Yu'
'Starikova, Zoya A.'
'Bregadze, Vladimir I.'

_publ_section_title
;
 Tungsten carbonyl \s-complexes with charge-compensated nido-carboranyl
 thioether ligands.
;
_journal_issue 14
_journal_name_full 'Dalton transactions (Cambridge, England : 2003)'
_journal_page_first 6449
_journal_page_last 6456
_journal_paper_doi 10.1039/c5dt00176e
_journal_volume 44
_journal_year 2015
_chemical_formula_moiety 'C10 H21 B9 O4 S3 W'
_chemical_formula_sum 'C10 H21 B9 O4 S3 W'
_chemical_formula_weight 582.59
_chemical_name_systematic
; 
 ? 
;
_space_group_IT_number 14
_symmetry_cell_setting monoclinic
_symmetry_space_group_name_Hall '-P 2yn'
_symmetry_space_group_name_H-M 'P 1 21/n 1'
_atom_sites_solution_hydrogens difmap
_atom_sites_solution_primary direct
_atom_sites_solution_secondary difmap
_audit_creation_method SHELXL-97
_audit_update_record
;
2015-02-09 deposited with the CCDC.
2015-02-23 downloaded from the CCDC.
;
_cell_angle_alpha 90.00
_cell_angle_beta 91.404(2)
_cell_angle_gamma 90.00
_cell_formula_units_Z 8
_cell_length_a 7.3013(8)
_cell_length_b 45.559(5)
_cell_length_c 12.7794(14)
_cell_measurement_reflns_used 9337
_cell_measurement_temperature 120(2)
_cell_measurement_theta_max 26.99
_cell_measurement_theta_min 2.80
_cell_volume 4249.7(8)
_computing_cell_refinement 'SAINT (Bruker, 2009)'
_computing_data_collection 'APEX (Bruker, 2009)'
_computing_data_reduction 'SAINT (Bruker, 2009)'
_computing_molecular_graphics 'SHELXTL (Sheldrick, 2008)'
_computing_publication_material 'SHELXTL (Sheldrick, 2008) and PLATON (Spek, 2009)'
_computing_structure_refinement 'SHELXTL (Sheldrick, 2008)'
_computing_structure_solution 'SHELXTL (Sheldrick, 2008)'
_diffrn_ambient_temperature 120(2)
_diffrn_measured_fraction_theta_full 0.992
_diffrn_measured_fraction_theta_max 0.992
_diffrn_measurement_device_type 'Bruker APEX-II CCD'
_diffrn_measurement_method '\f and \w scans'
_diffrn_radiation_monochromator graphite
_diffrn_radiation_source 'sealed tube'
_diffrn_radiation_type MoK\a
_diffrn_radiation_wavelength 0.71073
_diffrn_reflns_av_R_equivalents 0.0516
_diffrn_reflns_av_sigmaI/netI 0.0270
_diffrn_reflns_limit_h_max 9
_diffrn_reflns_limit_h_min -9
_diffrn_reflns_limit_k_max 57
_diffrn_reflns_limit_k_min -58
_diffrn_reflns_limit_l_max 16
_diffrn_reflns_limit_l_min -16
_diffrn_reflns_number 79818
_diffrn_reflns_theta_full 27.00
_diffrn_reflns_theta_max 27.00
_diffrn_reflns_theta_min 1.79
_diffrn_standards_decay_% 0
_diffrn_standards_number 0
_exptl_absorpt_coefficient_mu 5.744
_exptl_absorpt_correction_T_max 0.416
_exptl_absorpt_correction_T_min 0.308
_exptl_absorpt_correction_type multi-scan
_exptl_absorpt_process_details 'SADABS-2008/1 (Bruker,2008)'
_exptl_crystal_colour red
_exptl_crystal_density_diffrn 1.821
_exptl_crystal_density_method 'not measured'
_exptl_crystal_description plate
_exptl_crystal_F_000 2240
_exptl_crystal_size_max 0.16
_exptl_crystal_size_mid 0.12
_exptl_crystal_size_min 0.03
_refine_diff_density_max 1.481
_refine_diff_density_min -1.726
_refine_diff_density_rms 0.127
_refine_ls_extinction_method none
_refine_ls_goodness_of_fit_ref 1.214
_refine_ls_hydrogen_treatment mixed
_refine_ls_matrix_type full
_refine_ls_number_parameters 503
_refine_ls_number_reflns 9209
_refine_ls_number_restraints 0
_refine_ls_restrained_S_all 1.214
_refine_ls_R_factor_all 0.0396
_refine_ls_R_factor_gt 0.0345
_refine_ls_shift/su_max 0.001
_refine_ls_shift/su_mean 0.000
_refine_ls_structure_factor_coef Fsqd
_refine_ls_weighting_details 'calc w=1/[\s^2^(Fo^2^)+(0.0079P)^2^+18.4199P] where P=(Fo^2^+2Fc^2^)/3'
_refine_ls_weighting_scheme calc
_refine_ls_wR_factor_gt 0.0616
_refine_ls_wR_factor_ref 0.0631
_reflns_number_gt 8502
_reflns_number_total 9209
_reflns_threshold_expression I>2\s(I)
_cod_data_source_file c5dt00176e2.cif
_cod_data_source_block comp4a
_cod_depositor_comments
;
The following automatic conversions were performed:

'_symmetry_cell_setting' value 'Monoclinic' changed to 'monoclinic'
according to
/usr/data/users/saulius/crontab/automatic-downloads/rss-feeds/RSC/lib/dictionaries/cif_core.dic
dictionary named 'cif_core.dic' version 2.4.2 from 2011-04-26.

Automatic conversion script
Id: cif_fix_values 3008 2015-01-20 13:52:24Z robertas 

 Adding full bibliography for 7034137--7034141.cif.
;
_cod_original_sg_symbol_H-M 'P 21/n'
_cod_database_code 7034141

loop_
_symmetry_equiv_pos_as_xyz
'x, y, z'
'-x+1/2, y+1/2, -z+1/2'
'-x, -y, -z'
'x-1/2, -y-1/2, z-1/2'

loop_
_atom_site_label
_atom_site_type_symbol
_atom_site_fract_x
_atom_site_fract_y
_atom_site_fract_z
_atom_site_U_iso_or_equiv
_atom_site_adp_type
_atom_site_occupancy
_atom_site_symmetry_multiplicity
_atom_site_calc_flag
_atom_site_refinement_flags
W1 W 0.77291(3) 0.158907(4) 0.660064(14) 0.01766(5) Uani 1 1 d .
W1' W 1.26084(3) 0.089098(4) 0.134728(13) 0.01700(5) Uani 1 1 d .
S1 S 0.92272(16) 0.11665(3) 0.57071(9) 0.0194(2) Uani 1 1 d .
S2 S 0.63084(16) 0.11831(2) 0.76624(8) 0.0176(2) Uani 1 1 d .
S3 S 0.99696(16) 0.00106(2) 0.80047(9) 0.0183(2) Uani 1 1 d .
O1 O 0.5607(7) 0.20996(9) 0.7664(3) 0.0504(12) Uani 1 1 d .
O2 O 0.9766(6) 0.20351(9) 0.5177(3) 0.0446(11) Uani 1 1 d .
O3 O 1.1005(8) 0.16770(11) 0.8260(5) 0.0796(19) Uani 1 1 d .
O4 O 0.4509(5) 0.16260(8) 0.4914(3) 0.0333(9) Uani 1 1 d .
B1 B 0.5748(8) 0.03965(13) 0.5768(5) 0.0259(12) Uani 1 1 d .
H1 H 0.4757 0.0299 0.5269 0.031 Uiso 1 1 d R
B2 B 0.7693(8) 0.05663(12) 0.5276(4) 0.0209(11) Uani 1 1 d .
H2 H 0.7881 0.0577 0.4465 0.025 Uiso 1 1 d R
B3 B 0.6042(7) 0.07844(11) 0.5877(4) 0.0184(10) Uani 1 1 d .
H3 H 0.5232 0.0937 0.5460 0.022 Uiso 1 1 d R
B4 B 0.5170(7) 0.05834(11) 0.6941(4) 0.0205(11) Uani 1 1 d .
H4 H 0.3804 0.0607 0.7165 0.025 Uiso 1 1 d R
B5 B 0.6345(7) 0.02508(12) 0.7027(4) 0.0229(11) Uani 1 1 d .
H5 H 0.5697 0.0063 0.7314 0.027 Uiso 1 1 d R
B6 B 0.7954(8) 0.02361(11) 0.5995(4) 0.0211(11) Uani 1 1 d .
H6 H 0.8332 0.0038 0.5641 0.025 Uiso 1 1 d R
B9 B 0.7027(7) 0.05428(10) 0.7869(4) 0.0160(10) Uani 1 1 d .
H9 H 0.6550 0.0584 0.8623 0.019 Uiso 1 1 d R
B10 B 0.8725(7) 0.03182(11) 0.7291(4) 0.0164(10) Uani 1 1 d .
B11 B 0.9604(7) 0.05326(11) 0.6193(4) 0.0171(10) Uani 1 1 d .
H11 H 1.0922 0.0490 0.5920 0.021 Uiso 1 1 d R
C1 C 0.6412(8) 0.19112(11) 0.7292(4) 0.0314(12) Uani 1 1 d .
C2 C 0.8994(7) 0.18741(11) 0.5707(4) 0.0264(11) Uani 1 1 d .
C3 C 0.9842(9) 0.16352(13) 0.7673(5) 0.0445(16) Uani 1 1 d .
C4 C 0.5674(7) 0.15970(10) 0.5532(4) 0.0212(10) Uani 1 1 d .
C5 C 1.1572(7) 0.11495(12) 0.6177(5) 0.0371(14) Uani 1 1 d .
H5A H 1.2228 0.0999 0.5788 0.056 Uiso 1 1 calc R
H5B H 1.1602 0.1100 0.6924 0.056 Uiso 1 1 calc R
H5C H 1.2160 0.1340 0.6075 0.056 Uiso 1 1 calc R
C6 C 0.7429(8) 0.11702(12) 0.8937(3) 0.0298(12) Uani 1 1 d .
H6A H 0.6858 0.1018 0.9362 0.045 Uiso 1 1 calc R
H6B H 0.7307 0.1361 0.9282 0.045 Uiso 1 1 calc R
H6C H 0.8730 0.1125 0.8858 0.045 Uiso 1 1 calc R
C7 C 0.8328(6) 0.08256(10) 0.6194(3) 0.0162(9) Uani 1 1 d .
C8 C 0.6966(6) 0.08311(9) 0.7129(3) 0.0154(9) Uani 1 1 d .
C9 C 1.1435(7) 0.01957(11) 0.8946(4) 0.0287(11) Uani 1 1 d .
H9A H 1.2228 0.0052 0.9304 0.043 Uiso 1 1 calc R
H9B H 1.0683 0.0296 0.9460 0.043 Uiso 1 1 calc R
H9C H 1.2191 0.0340 0.8586 0.043 Uiso 1 1 calc R
C10 C 1.1619(7) -0.01205(11) 0.7104(4) 0.0275(11) Uani 1 1 d .
H10A H 1.2452 -0.0258 0.7463 0.041 Uiso 1 1 calc R
H10D H 1.2322 0.0045 0.6837 0.041 Uiso 1 1 calc R
H10B H 1.0988 -0.0220 0.6520 0.041 Uiso 1 1 calc R
S1' S 1.12854(15) 0.13787(2) 0.19053(8) 0.0163(2) Uani 1 1 d .
S2' S 1.55884(16) 0.11711(2) 0.16708(9) 0.0187(2) Uani 1 1 d .
S3' S 1.55765(17) 0.23164(3) 0.39918(9) 0.0235(2) Uani 1 1 d .
O1' O 1.4633(5) 0.03104(8) 0.0755(3) 0.0324(8) Uani 1 1 d .
O2' O 0.8751(5) 0.06073(8) 0.0969(3) 0.0305(8) Uani 1 1 d .
O3' O 1.2326(6) 0.06069(9) 0.3611(3) 0.0411(10) Uani 1 1 d .
O4' O 1.2248(5) 0.09998(8) -0.1095(3) 0.0324(9) Uani 1 1 d .
C1' C 1.3889(7) 0.05232(11) 0.0967(4) 0.0236(10) Uani 1 1 d .
C2' C 1.0188(7) 0.07114(10) 0.1116(4) 0.0214(10) Uani 1 1 d .
C3' C 1.2497(7) 0.07253(11) 0.2820(4) 0.0260(11) Uani 1 1 d .
C4' C 1.2459(7) 0.09819(10) -0.0199(4) 0.0204(10) Uani 1 1 d .
C5' C 1.1155(7) 0.13631(11) 0.3319(3) 0.0228(10) Uani 1 1 d .
H5'A H 1.0636 0.1547 0.3578 0.034 Uiso 1 1 calc R
H5'B H 1.2386 0.1335 0.3626 0.034 Uiso 1 1 calc R
H5'C H 1.0371 0.1199 0.3518 0.034 Uiso 1 1 calc R
C6' C 1.6312(7) 0.10912(11) 0.3004(4) 0.0271(11) Uani 1 1 d .
H6'A H 1.7320 0.1222 0.3212 0.041 Uiso 1 1 calc R
H6'B H 1.6726 0.0887 0.3052 0.041 Uiso 1 1 calc R
H6'C H 1.5281 0.1121 0.3469 0.041 Uiso 1 1 calc R
C7' C 1.3013(6) 0.16584(9) 0.1813(3) 0.0162(9) Uani 1 1 d .
C8' C 1.5071(6) 0.15547(10) 0.1751(3) 0.0170(9) Uani 1 1 d .
C9' C 1.3424(8) 0.24516(15) 0.4411(5) 0.0487(17) Uani 1 1 d .
H9'A H 1.3623 0.2591 0.4988 0.073 Uiso 1 1 calc R
H9'B H 1.2674 0.2287 0.4650 0.073 Uiso 1 1 calc R
H9'C H 1.2791 0.2551 0.3826 0.073 Uiso 1 1 calc R
C10' C 1.6534(11) 0.26406(15) 0.3446(5) 0.057(2) Uani 1 1 d .
H10C H 1.6608 0.2794 0.3982 0.086 Uiso 1 1 calc R
H10F H 1.5755 0.2708 0.2858 0.086 Uiso 1 1 calc R
H10G H 1.7765 0.2598 0.3198 0.086 Uiso 1 1 calc R
B1' B 1.4735(8) 0.20591(12) 0.0569(4) 0.0233(12) Uani 1 1 d .
H1' H 1.4893 0.2174 -0.0135 0.028 Uiso 1 1 d R
B2' B 1.2539(8) 0.19614(12) 0.1036(4) 0.0228(11) Uani 1 1 d .
H2' H 1.1323 0.2007 0.0611 0.027 Uiso 1 1 d R
B3' B 1.4053(7) 0.16885(12) 0.0607(4) 0.0190(11) Uani 1 1 d .
H3' H 1.3753 0.1564 -0.0068 0.023 Uiso 1 1 d R
B4' B 1.6312(8) 0.17907(12) 0.0980(4) 0.0209(11) Uani 1 1 d .
H4' H 1.7430 0.1736 0.0518 0.025 Uiso 1 1 d R
B5' B 1.6230(8) 0.21189(12) 0.1690(4) 0.0202(11) Uani 1 1 d .
H5' H 1.7323 0.2269 0.1684 0.024 Uiso 1 1 d R
B6' B 1.3826(8) 0.22316(12) 0.1703(4) 0.0223(11) Uani 1 1 d .
H6' H 1.3404 0.2452 0.1692 0.027 Uiso 1 1 d R
B9' B 1.6441(8) 0.17812(12) 0.2384(4) 0.0197(11) Uani 1 1 d .
H9' H 1.7604 0.1713 0.2819 0.024 Uiso 1 1 d R
B10' B 1.4930(8) 0.20776(12) 0.2826(4) 0.0185(10) Uani 1 1 d .
B11' B 1.2662(7) 0.19639(11) 0.2430(4) 0.0188(11) Uani 1 1 d .
H11' H 1.1570 0.1955 0.2949 0.023 Uiso 1 1 d R
H10 H 0.957(8) 0.0514(12) 0.729(4) 0.034(15) Uiso 1 1 d .
H10' H 1.505(9) 0.1848(14) 0.310(5) 0.052(19) Uiso 1 1 d .

loop_
_atom_site_aniso_label
_atom_site_aniso_U_11
_atom_site_aniso_U_22
_atom_site_aniso_U_33
_atom_site_aniso_U_23
_atom_site_aniso_U_13
_atom_site_aniso_U_12
W1 0.02216(10) 0.01318(9) 0.01751(9) 0.00079(7) -0.00208(7) -0.00038(7)
W1' 0.02173(10) 0.01423(9) 0.01493(9) 0.00044(7) -0.00194(7) -0.00119(7)
S1 0.0203(6) 0.0189(6) 0.0194(5) 0.0065(4) 0.0047(4) 0.0040(5)
S2 0.0228(6) 0.0150(5) 0.0153(5) -0.0002(4) 0.0041(4) 0.0035(4)
S3 0.0223(6) 0.0132(5) 0.0194(5) 0.0022(4) -0.0007(4) 0.0014(4)
O1 0.076(3) 0.027(2) 0.050(3) -0.0092(19) 0.021(2) 0.009(2)
O2 0.042(2) 0.035(2) 0.058(3) 0.012(2) 0.017(2) -0.0066(19)
O3 0.096(4) 0.045(3) 0.093(4) 0.007(3) -0.073(4) -0.019(3)
O4 0.033(2) 0.039(2) 0.0270(19) 0.0116(16) -0.0103(16) -0.0029(17)
B1 0.025(3) 0.023(3) 0.029(3) -0.005(2) -0.008(2) 0.001(2)
B2 0.030(3) 0.019(3) 0.014(2) -0.006(2) -0.005(2) 0.011(2)
B3 0.018(3) 0.018(3) 0.019(2) -0.0030(19) -0.004(2) 0.001(2)
B4 0.018(3) 0.013(2) 0.030(3) 0.004(2) -0.002(2) -0.002(2)
B5 0.020(3) 0.016(3) 0.032(3) 0.002(2) -0.005(2) -0.004(2)
B6 0.034(3) 0.013(2) 0.017(2) -0.0050(19) -0.011(2) 0.010(2)
B9 0.018(3) 0.011(2) 0.019(2) 0.0056(18) 0.005(2) 0.0015(19)
B10 0.016(2) 0.015(2) 0.018(2) 0.0025(19) -0.0014(19) 0.000(2)
B11 0.020(3) 0.018(3) 0.013(2) 0.0004(18) 0.0003(19) 0.005(2)
C1 0.048(3) 0.021(3) 0.025(3) -0.005(2) 0.006(2) -0.003(2)
C2 0.026(3) 0.022(3) 0.031(3) 0.000(2) 0.002(2) 0.003(2)
C3 0.058(4) 0.025(3) 0.050(4) 0.004(3) -0.021(3) -0.011(3)
C4 0.026(3) 0.017(2) 0.022(2) 0.0030(18) 0.006(2) -0.0011(19)
C5 0.013(2) 0.032(3) 0.066(4) 0.017(3) 0.002(2) -0.005(2)
C6 0.048(3) 0.030(3) 0.010(2) -0.0023(19) -0.004(2) 0.004(2)
C7 0.020(2) 0.017(2) 0.0113(19) 0.0027(16) 0.0006(17) 0.0019(18)
C8 0.019(2) 0.013(2) 0.014(2) -0.0006(16) 0.0013(17) -0.0002(17)
C9 0.036(3) 0.024(3) 0.025(3) -0.002(2) -0.011(2) 0.003(2)
C10 0.032(3) 0.027(3) 0.024(2) -0.005(2) 0.000(2) 0.011(2)
S1' 0.0173(5) 0.0171(5) 0.0144(5) 0.0007(4) -0.0006(4) -0.0008(4)
S2' 0.0199(6) 0.0160(5) 0.0201(5) -0.0017(4) 0.0000(4) 0.0013(4)
S3' 0.0303(7) 0.0222(6) 0.0177(5) -0.0057(4) -0.0020(5) 0.0008(5)
O1' 0.035(2) 0.0212(19) 0.040(2) -0.0063(16) -0.0041(17) 0.0047(16)
O2' 0.027(2) 0.0250(19) 0.039(2) 0.0069(16) -0.0054(16) -0.0052(16)
O3' 0.060(3) 0.038(2) 0.025(2) 0.0136(17) -0.0028(18) -0.006(2)
O4' 0.042(2) 0.036(2) 0.0194(18) -0.0004(15) 0.0014(16) -0.0020(17)
C1' 0.023(3) 0.025(3) 0.023(2) -0.0003(19) -0.0044(19) -0.001(2)
C2' 0.031(3) 0.014(2) 0.019(2) 0.0016(17) -0.0013(19) 0.002(2)
C3' 0.026(3) 0.027(3) 0.025(3) 0.000(2) -0.005(2) -0.002(2)
C4' 0.023(2) 0.013(2) 0.025(2) -0.0025(18) 0.0007(19) -0.0006(18)
C5' 0.023(2) 0.031(3) 0.015(2) 0.0012(19) 0.0042(18) 0.000(2)
C6' 0.027(3) 0.026(3) 0.028(3) 0.004(2) -0.010(2) 0.002(2)
C7' 0.020(2) 0.015(2) 0.014(2) 0.0016(16) -0.0012(17) -0.0002(17)
C8' 0.022(2) 0.015(2) 0.014(2) -0.0014(16) 0.0014(17) -0.0005(18)
C9' 0.039(4) 0.054(4) 0.054(4) -0.037(3) 0.016(3) -0.006(3)
C10' 0.090(5) 0.050(4) 0.032(3) -0.022(3) 0.016(3) -0.041(4)
B1' 0.037(3) 0.020(3) 0.012(2) 0.001(2) 0.002(2) -0.007(2)
B2' 0.032(3) 0.018(3) 0.019(2) 0.002(2) 0.001(2) 0.002(2)
B3' 0.024(3) 0.022(3) 0.011(2) -0.0005(19) 0.002(2) -0.003(2)
B4' 0.023(3) 0.027(3) 0.014(2) -0.001(2) 0.003(2) -0.009(2)
B5' 0.025(3) 0.018(3) 0.019(2) -0.002(2) 0.003(2) -0.004(2)
B6' 0.037(3) 0.014(2) 0.015(2) 0.0007(19) -0.003(2) -0.003(2)
B9' 0.023(3) 0.021(3) 0.015(2) -0.004(2) 0.000(2) -0.002(2)
B10' 0.024(3) 0.016(3) 0.015(2) -0.0037(19) 0.002(2) -0.003(2)
B11' 0.020(3) 0.019(3) 0.017(2) 0.0015(19) 0.004(2) 0.000(2)

loop_
_atom_type_symbol
_atom_type_description
_atom_type_scat_dispersion_real
_atom_type_scat_dispersion_imag
_atom_type_scat_source
C C 0.0033 0.0016 'International Tables Vol C Tables 4.2.6.8 and 6.1.1.4'
H H 0.0000 0.0000 'International Tables Vol C Tables 4.2.6.8 and 6.1.1.4'
B B 0.0013 0.0007 'International Tables Vol C Tables 4.2.6.8 and 6.1.1.4'
O O 0.0106 0.0060 'International Tables Vol C Tables 4.2.6.8 and 6.1.1.4'
S S 0.1246 0.1234 'International Tables Vol C Tables 4.2.6.8 and 6.1.1.4'
W W -0.8490 6.8722 'International Tables Vol C Tables 4.2.6.8 and 6.1.1.4'

loop_
_geom_angle_atom_site_label_1
_geom_angle_atom_site_label_2
_geom_angle_atom_site_label_3
_geom_angle
C2 W1 C1 90.6(2)
C2 W1 C4 87.0(2)
C1 W1 C4 85.8(2)
C2 W1 C3 87.9(2)
C1 W1 C3 89.5(3)
C4 W1 C3 173.0(2)
C2 W1 S1 91.50(15)
C1 W1 S1 176.74(17)
C4 W1 S1 91.80(13)
C3 W1 S1 93.08(19)
C2 W1 S2 174.10(15)
C1 W1 S2 95.32(16)
C4 W1 S2 93.93(13)
C3 W1 S2 91.61(18)
S1 W1 S2 82.65(4)
C2' W1' C1' 92.23(19)
C2' W1' C4' 84.91(19)
C1' W1' C4' 87.01(19)
C2' W1' C3' 85.90(19)
C1' W1' C3' 86.7(2)
C4' W1' C3' 168.67(19)
C2' W1' S1' 93.44(14)
C1' W1' S1' 174.18(14)
C4' W1' S1' 94.81(13)
C3' W1' S1' 92.35(15)
C2' W1' S2' 174.45(14)
C1' W1' S2' 93.27(14)
C4' W1' S2' 94.68(14)
C3' W1' S2' 95.11(14)
S1' W1' S2' 81.08(4)
C5 S1 C7 101.5(2)
C5 S1 W1 107.6(2)
C7 S1 W1 109.77(14)
C6 S2 C8 101.1(2)
C6 S2 W1 108.95(19)
C8 S2 W1 109.21(14)
C10 S3 C9 100.8(3)
C10 S3 B10 105.1(2)
C9 S3 B10 104.2(2)
B2 B1 B4 107.6(4)
B2 B1 B5 107.8(4)
B4 B1 B5 58.5(3)
B2 B1 B3 59.5(3)
B4 B1 B3 59.5(3)
B5 B1 B3 105.7(4)
B2 B1 B6 60.1(3)
B4 B1 B6 106.8(4)
B5 B1 B6 60.1(3)
B3 B1 B6 106.6(4)
B2 B1 H1 121.5
B4 B1 H1 122.5
B5 B1 H1 122.7
B3 B1 H1 123.0
B6 B1 H1 122.1
C7 B2 B1 105.5(4)
C7 B2 B3 59.3(3)
B1 B2 B3 61.3(3)
C7 B2 B6 101.9(3)
B1 B2 B6 61.0(3)
B3 B2 B6 108.7(4)
C7 B2 B11 54.9(3)
B1 B2 B11 110.6(4)
B3 B2 B11 107.0(3)
B6 B2 B11 61.3(3)
C7 B2 H2 127.0
B1 B2 H2 120.1
B3 B2 H2 120.9
B6 B2 H2 122.4
B11 B2 H2 121.8
C7 B3 C8 54.2(2)
C7 B3 B2 59.4(3)
C8 B3 B2 102.6(4)
C7 B3 B4 104.0(3)
C8 B3 B4 59.6(3)
B2 B3 B4 107.9(4)
C7 B3 B1 104.0(4)
C8 B3 B1 103.7(4)
B2 B3 B1 59.2(3)
B4 B3 B1 60.2(3)
C7 B3 H3 125.4
C8 B3 H3 126.1
B2 B3 H3 122.6
B4 B3 H3 121.5
B1 B3 H3 123.4
C8 B4 B5 100.7(4)
C8 B4 B3 59.1(3)
B5 B4 B3 108.2(4)
C8 B4 B1 103.4(4)
B5 B4 B1 60.8(3)
B3 B4 B1 60.3(3)
C8 B4 B9 54.6(3)
B5 B4 B9 60.3(3)
B3 B4 B9 106.3(4)
B1 B4 B9 108.5(4)
C8 B4 H4 127.7
B5 B4 H4 122.9
B3 B4 H4 121.2
B1 B4 H4 121.6
B9 B4 H4 122.7
B4 B5 B9 61.1(3)
B4 B5 B1 60.7(3)
B9 B5 B1 109.1(4)
B4 B5 B10 109.7(4)
B9 B5 B10 60.0(3)
B1 B5 B10 108.7(4)
B4 B5 B6 108.5(4)
B9 B5 B6 107.2(4)
B1 B5 B6 60.0(3)
B10 B5 B6 59.5(3)
B4 B5 H5 120.4
B9 B5 H5 121.5
B1 B5 H5 121.1
B10 B5 H5 121.2
B6 B5 H5 122.4
B2 B6 B10 109.4(4)
B2 B6 B1 58.8(3)
B10 B6 B1 109.3(4)
B2 B6 B5 106.6(4)
B10 B6 B5 60.2(3)
B1 B6 B5 59.9(3)
B2 B6 B11 60.3(3)
B10 B6 B11 61.4(3)
B1 B6 B11 108.0(4)
B5 B6 B11 108.3(3)
B2 B6 H6 122.2
B10 B6 H6 120.1
B1 B6 H6 121.9
B5 B6 H6 122.3
B11 B6 H6 121.1
C8 B9 B5 104.5(4)
C8 B9 B10 103.5(3)
B5 B9 B10 60.4(3)
C8 B9 B4 61.3(3)
B5 B9 B4 58.6(3)
B10 B9 B4 108.0(4)
C8 B9 H9 112.7
B5 B9 H9 126.6
B10 B9 H9 137.2
B4 B9 H9 109.1
B6 B10 B9 107.4(4)
B6 B10 B5 60.2(3)
B9 B10 B5 59.6(3)
B6 B10 B11 60.6(3)
B9 B10 B11 105.7(3)
B5 B10 B11 107.6(4)
B6 B10 S3 115.5(3)
B9 B10 S3 123.8(3)
B5 B10 S3 114.6(3)
B11 B10 S3 126.1(3)
B6 B10 H10 110(3)
B9 B10 H10 86(3)
B5 B10 H10 134(3)
B11 B10 H10 50(3)
S3 B10 H10 110(3)
C7 B11 B2 59.8(3)
C7 B11 B6 103.4(4)
B2 B11 B6 58.4(3)
C7 B11 B10 103.0(3)
B2 B11 B10 105.1(4)
B6 B11 B10 58.0(3)
C7 B11 H11 133.0
B2 B11 H11 120.0
B6 B11 H11 115.1
B10 B11 H11 119.7
C7 B11 H10 91(2)
B2 B11 H10 128(2)
B6 B11 H10 94(2)
B10 B11 H10 36(2)
H11 B11 H10 111.1
O1 C1 W1 177.7(5)
O2 C2 W1 178.2(5)
O3 C3 W1 176.2(5)
O4 C4 W1 174.4(4)
S1 C5 H5A 109.5
S1 C5 H5B 109.5
H5A C5 H5B 109.5
S1 C5 H5C 109.5
H5A C5 H5C 109.5
H5B C5 H5C 109.5
S2 C6 H6A 109.5
S2 C6 H6B 109.5
H6A C6 H6B 109.5
S2 C6 H6C 109.5
H6A C6 H6C 109.5
H6B C6 H6C 109.5
C8 C7 B11 112.7(3)
C8 C7 B3 63.4(3)
B11 C7 B3 117.6(4)
C8 C7 B2 111.3(4)
B11 C7 B2 65.2(3)
B3 C7 B2 61.3(3)
C8 C7 S1 119.4(3)
B11 C7 S1 119.5(3)
B3 C7 S1 111.9(3)
B2 C7 S1 116.8(3)
C7 C8 B9 115.0(4)
C7 C8 B3 62.4(3)
B9 C8 B3 116.3(4)
C7 C8 B4 111.9(3)
B9 C8 B4 64.2(3)
B3 C8 B4 61.3(3)
C7 C8 S2 118.6(3)
B9 C8 S2 120.1(3)
B3 C8 S2 110.8(3)
B4 C8 S2 114.8(3)
S3 C9 H9A 109.5
S3 C9 H9B 109.5
H9A C9 H9B 109.5
S3 C9 H9C 109.5
H9A C9 H9C 109.5
H9B C9 H9C 109.5
S3 C10 H10A 109.5
S3 C10 H10D 109.5
H10A C10 H10D 109.5
S3 C10 H10B 109.5
H10A C10 H10B 109.5
H10D C10 H10B 109.5
C7' S1' C5' 98.5(2)
C7' S1' W1' 109.29(15)
C5' S1' W1' 106.02(17)
C8' S2' C6' 101.5(2)
C8' S2' W1' 108.50(15)
C6' S2' W1' 106.30(17)
C9' S3' C10' 100.9(4)
C9' S3' B10' 103.3(3)
C10' S3' B10' 105.1(2)
O1' C1' W1' 179.4(4)
O2' C2' W1' 179.2(4)
O3' C3' W1' 172.7(4)
O4' C4' W1' 171.0(4)
S1' C5' H5'A 109.5
S1' C5' H5'B 109.5
H5'A C5' H5'B 109.5
S1' C5' H5'C 109.5
H5'A C5' H5'C 109.5
H5'B C5' H5'C 109.5
S2' C6' H6'A 109.5
S2' C6' H6'B 109.5
H6'A C6' H6'B 109.5
S2' C6' H6'C 109.5
H6'A C6' H6'C 109.5
H6'B C6' H6'C 109.5
C8' C7' B11' 116.3(4)
C8' C7' B2' 112.8(4)
B11' C7' B2' 64.1(3)
C8' C7' B3' 62.8(3)
B11' C7' B3' 116.1(3)
B2' C7' B3' 60.9(3)
C8' C7' S1' 117.4(3)
B11' C7' S1' 117.2(3)
B2' C7' S1' 118.2(3)
B3' C7' S1' 115.8(3)
C7' C8' B9' 110.9(4)
C7' C8' B4' 110.8(4)
B9' C8' B4' 64.3(3)
C7' C8' B3' 63.2(3)
B9' C8' B3' 116.0(4)
B4' C8' B3' 61.4(3)
C7' C8' S2' 119.8(3)
B9' C8' S2' 121.1(3)
B4' C8' S2' 117.3(3)
B3' C8' S2' 112.4(3)
S3' C9' H9'A 109.5
S3' C9' H9'B 109.5
H9'A C9' H9'B 109.5
S3' C9' H9'C 109.5
H9'A C9' H9'C 109.5
H9'B C9' H9'C 109.5
S3' C10' H10C 109.5
S3' C10' H10F 109.5
H10C C10' H10F 109.5
S3' C10' H10G 109.5
H10C C10' H10G 109.5
H10F C10' H10G 109.5
B4' B1' B3' 60.5(3)
B4' B1' B2' 108.4(4)
B3' B1' B2' 59.6(3)
B4' B1' B6' 108.6(4)
B3' B1' B6' 106.7(4)
B2' B1' B6' 58.9(3)
B4' B1' B5' 59.1(3)
B3' B1' B5' 106.9(4)
B2' B1' B5' 107.8(4)
B6' B1' B5' 61.3(3)
B4' B1' H1' 121.3
B3' B1' H1' 122.5
B2' B1' H1' 122.0
B6' B1' H1' 121.7
B5' B1' H1' 122.0
C7' B2' B6' 100.6(4)
C7' B2' B3' 59.8(3)
B6' B2' B3' 108.3(4)
C7' B2' B1' 102.9(4)
B6' B2' B1' 60.8(3)
B3' B2' B1' 59.7(3)
C7' B2' B11' 55.0(3)
B6' B2' B11' 59.8(3)
B3' B2' B11' 107.4(4)
B1' B2' B11' 108.0(4)
C7' B2' H2' 127.6
B6' B2' H2' 123.1
B3' B2' H2' 120.6
B1' B2' H2' 122.3
B11' B2' H2' 122.4
C8' B3' C7' 54.0(2)
C8' B3' B2' 104.2(3)
C7' B3' B2' 59.3(3)
C8' B3' B1' 104.1(4)
C7' B3' B1' 103.3(3)
B2' B3' B1' 60.8(3)
C8' B3' B4' 59.2(3)
C7' B3' B4' 101.9(3)
B2' B3' B4' 108.6(4)
B1' B3' B4' 59.5(3)
C8' B3' H3' 125.4
C7' B3' H3' 126.7
B2' B3' H3' 121.1
B1' B3' H3' 123.2
B4' B3' H3' 122.5
C8' B4' B5' 102.2(3)
C8' B4' B1' 104.8(4)
B5' B4' B1' 61.8(3)
C8' B4' B3' 59.5(3)
B5' B4' B3' 108.7(4)
B1' B4' B3' 60.1(3)
C8' B4' B9' 55.3(3)
B5' B4' B9' 60.3(3)
B1' B4' B9' 109.5(4)
B3' B4' B9' 106.8(4)
C8' B4' H4' 126.7
B5' B4' H4' 122.2
B1' B4' H4' 120.8
B3' B4' H4' 121.2
B9' B4' H4' 122.3
B4' B5' B10' 111.2(4)
B4' B5' B9' 61.1(3)
B10' B5' B9' 62.6(3)
B4' B5' B1' 59.1(3)
B10' B5' B1' 108.1(4)
B9' B5' B1' 108.0(4)
B4' B5' B6' 106.8(4)
B10' B5' B6' 59.1(3)
B9' B5' B6' 108.0(4)
B1' B5' B6' 59.1(3)
B4' B5' H5' 121.1
B10' B5' H5' 119.9
B9' B5' H5' 120.5
B1' B5' H5' 122.6
B6' B5' H5' 123.2
B2' B6' B11' 60.8(3)
B2' B6' B10' 110.0(4)
B11' B6' B10' 61.0(3)
B2' B6' B1' 60.3(3)
B11' B6' B1' 108.4(4)
B10' B6' B1' 108.1(4)
B2' B6' B5' 107.5(4)
B11' B6' B5' 106.6(4)
B10' B6' B5' 58.6(3)
B1' B6' B5' 59.6(3)
B2' B6' H6' 120.7
B11' B6' H6' 121.5
B10' B6' H6' 121.0
B1' B6' H6' 121.6
B5' B6' H6' 123.3
C8' B9' B5' 104.7(4)
C8' B9' B4' 60.3(3)
B5' B9' B4' 58.6(3)
C8' B9' B10' 104.5(4)
B5' B9' B10' 58.3(3)
B4' B9' B10' 105.8(4)
C8' B9' H9' 123.5
B5' B9' H9' 125.2
B4' B9' H9' 123.9
B10' B9' H9' 122.4
C8' B9' H10' 91(3)
B5' B9' H10' 95(3)
B4' B9' H10' 128(3)
B10' B9' H10' 37(3)
H9' B9' H10' 107.7
B5' B10' B6' 62.3(3)
B5' B10' B11' 108.0(4)
B6' B10' B11' 59.2(3)
B5' B10' B9' 59.2(3)
B6' B10' B9' 107.8(3)
B11' B10' B9' 104.9(3)
B5' B10' S3' 117.2(3)
B6' B10' S3' 120.6(3)
B11' B10' S3' 126.6(3)
B9' B10' S3' 121.5(3)
B5' B10' H10' 109(3)
B6' B10' H10' 131(3)
B11' B10' H10' 83(3)
B9' B10' H10' 50(3)
S3' B10' H10' 106(3)
C7' B11' B6' 104.6(4)
C7' B11' B2' 60.9(3)
B6' B11' B2' 59.4(3)
C7' B11' B10' 103.2(4)
B6' B11' B10' 59.8(3)
B2' B11' B10' 107.9(4)
C7' B11' H11' 113.8
B6' B11' H11' 138.0
B2' B11' H11' 127.6
B10' B11' H11' 122.9

loop_
_geom_bond_atom_site_label_1
_geom_bond_atom_site_label_2
_geom_bond_distance
W1 C2 1.974(5)
W1 C1 1.975(5)
W1 C4 2.004(5)
W1 C3 2.049(6)
W1 S1 2.5036(12)
W1 S2 2.5311(11)
W1' C2' 1.963(5)
W1' C1' 1.985(5)
W1' C4' 2.020(5)
W1' C3' 2.031(5)
W1' S1' 2.5323(11)
W1' S2' 2.5474(12)
S1 C5 1.802(5)
S1 C7 1.803(4)
S2 C6 1.805(5)
S2 C8 1.812(4)
S3 C10 1.789(5)
S3 C9 1.800(5)
S3 B10 1.892(5)
O1 C1 1.150(6)
O2 C2 1.155(6)
O3 C3 1.136(7)
O4 C4 1.154(6)
B1 B2 1.747(8)
B1 B4 1.784(8)
B1 B5 1.785(8)
B1 B3 1.785(8)
B1 B6 1.786(8)
B1 H1 1.0499
B2 C7 1.720(7)
B2 B3 1.753(7)
B2 B6 1.771(7)
B2 B11 1.806(7)
B2 H2 1.0500
B3 C7 1.718(7)
B3 C8 1.734(6)
B3 B4 1.771(7)
B3 H3 1.0498
B4 C8 1.742(7)
B4 B5 1.744(8)
B4 B9 1.789(7)
B4 H4 1.0500
B5 B9 1.774(7)
B5 B10 1.788(7)
B5 B6 1.789(8)
B5 H5 1.0500
B6 B10 1.776(7)
B6 B11 1.824(8)
B6 H6 1.0501
B9 C8 1.619(6)
B9 B10 1.782(7)
B9 H9 1.0499
B10 B11 1.839(7)
B10 H10 1.08(6)
B11 C7 1.628(6)
B11 H11 1.0500
B11 H10 1.41(5)
C5 H5A 0.9800
C5 H5B 0.9800
C5 H5C 0.9800
C6 H6A 0.9800
C6 H6B 0.9800
C6 H6C 0.9800
C7 C8 1.573(6)
C9 H9A 0.9800
C9 H9B 0.9800
C9 H9C 0.9800
C10 H10A 0.9800
C10 H10D 0.9800
C10 H10B 0.9800
S1' C7' 1.799(4)
S1' C5' 1.813(4)
S2' C8' 1.792(4)
S2' C6' 1.808(5)
S3' C9' 1.783(6)
S3' C10' 1.783(6)
S3' B10' 1.895(5)
O1' C1' 1.147(6)
O2' C2' 1.163(6)
O3' C3' 1.155(6)
O4' C4' 1.154(6)
C5' H5'A 0.9800
C5' H5'B 0.9800
C5' H5'C 0.9800
C6' H6'A 0.9800
C6' H6'B 0.9800
C6' H6'C 0.9800
C7' C8' 1.579(6)
C7' B11' 1.623(7)
C7' B2' 1.730(7)
C7' B3' 1.741(6)
C8' B9' 1.637(7)
C8' B4' 1.730(7)
C8' B3' 1.735(7)
C9' H9'A 0.9800
C9' H9'B 0.9800
C9' H9'C 0.9800
C10' H10C 0.9800
C10' H10F 0.9800
C10' H10G 0.9800
B1' B4' 1.751(8)
B1' B3' 1.761(8)
B1' B2' 1.781(8)
B1' B6' 1.790(7)
B1' B5' 1.799(8)
B1' H1' 1.0499
B2' B6' 1.757(8)
B2' B3' 1.760(8)
B2' B11' 1.782(7)
B2' H2' 1.0500
B3' B4' 1.768(8)
B3' H3' 1.0500
B4' B5' 1.750(7)
B4' B9' 1.795(7)
B4' H4' 1.0500
B5' B10' 1.764(7)
B5' B9' 1.781(8)
B5' B6' 1.830(8)
B5' H5' 1.0502
B6' B11' 1.764(7)
B6' B10' 1.774(7)
B6' H6' 1.0503
B9' B10' 1.841(8)
B9' H9' 1.0500
B9' H10' 1.41(6)
B10' B11' 1.796(8)
B10' H10' 1.11(6)
B11' H11' 1.0500

loop_
_geom_torsion_atom_site_label_1
_geom_torsion_atom_site_label_2
_geom_torsion_atom_site_label_3
_geom_torsion_atom_site_label_4
_geom_torsion
C2 W1 S1 C5 75.3(2)
C1 W1 S1 C5 -156(3)
C4 W1 S1 C5 162.4(2)
C3 W1 S1 C5 -12.7(3)
S2 W1 S1 C5 -103.91(19)
C2 W1 S1 C7 -175.0(2)
C1 W1 S1 C7 -46(3)
C4 W1 S1 C7 -88.0(2)
C3 W1 S1 C7 97.0(2)
S2 W1 S1 C7 5.74(16)
C2 W1 S2 C6 97.2(15)
C1 W1 S2 C6 -78.1(3)
C4 W1 S2 C6 -164.2(2)
C3 W1 S2 C6 11.6(3)
S1 W1 S2 C6 104.47(19)
C2 W1 S2 C8 -12.4(15)
C1 W1 S2 C8 172.3(2)
C4 W1 S2 C8 86.2(2)
C3 W1 S2 C8 -98.0(2)
S1 W1 S2 C8 -5.08(16)
B4 B1 B2 C7 4.5(5)
B5 B1 B2 C7 -57.2(4)
B3 B1 B2 C7 40.9(3)
B6 B1 B2 C7 -95.2(4)
B4 B1 B2 B3 -36.4(3)
B5 B1 B2 B3 -98.1(4)
B6 B1 B2 B3 -136.1(4)
B4 B1 B2 B6 99.7(4)
B5 B1 B2 B6 38.0(3)
B3 B1 B2 B6 136.1(4)
B4 B1 B2 B11 62.3(5)
B5 B1 B2 B11 0.6(5)
B3 B1 B2 B11 98.7(4)
B6 B1 B2 B11 -37.4(3)
B1 B2 B3 C7 132.8(4)
B6 B2 B3 C7 93.0(4)
B11 B2 B3 C7 28.2(3)
C7 B2 B3 C8 -34.2(3)
B1 B2 B3 C8 98.6(4)
B6 B2 B3 C8 58.8(4)
B11 B2 B3 C8 -5.9(5)
C7 B2 B3 B4 -95.9(4)
B1 B2 B3 B4 36.8(4)
B6 B2 B3 B4 -3.0(5)
B11 B2 B3 B4 -67.7(5)
C7 B2 B3 B1 -132.8(4)
B6 B2 B3 B1 -39.8(4)
B11 B2 B3 B1 -104.6(4)
B2 B1 B3 C7 -40.6(3)
B4 B1 B3 C7 98.3(4)
B5 B1 B3 C7 61.1(4)
B6 B1 B3 C7 -1.8(5)
B2 B1 B3 C8 -96.6(4)
B4 B1 B3 C8 42.3(3)
B5 B1 B3 C8 5.1(5)
B6 B1 B3 C8 -57.8(4)
B4 B1 B3 B2 138.9(4)
B5 B1 B3 B2 101.7(4)
B6 B1 B3 B2 38.8(4)
B2 B1 B3 B4 -138.9(4)
B5 B1 B3 B4 -37.2(4)
B6 B1 B3 B4 -100.1(4)
C7 B3 B4 C8 32.4(3)
B2 B3 B4 C8 94.3(4)
B1 B3 B4 C8 130.7(4)
C7 B3 B4 B5 -59.4(4)
C8 B3 B4 B5 -91.9(4)
B2 B3 B4 B5 2.5(5)
B1 B3 B4 B5 38.8(4)
C7 B3 B4 B1 -98.3(4)
C8 B3 B4 B1 -130.7(4)
B2 B3 B4 B1 -36.4(4)
C7 B3 B4 B9 4.0(4)
C8 B3 B4 B9 -28.4(3)
B2 B3 B4 B9 65.9(4)
B1 B3 B4 B9 102.3(4)
B2 B1 B4 C8 -5.5(5)
B5 B1 B4 C8 95.0(4)
B3 B1 B4 C8 -42.0(3)
B6 B1 B4 C8 57.7(4)
B2 B1 B4 B5 -100.5(4)
B3 B1 B4 B5 -136.9(4)
B6 B1 B4 B5 -37.2(4)
B2 B1 B4 B3 36.4(4)
B5 B1 B4 B3 136.9(4)
B6 B1 B4 B3 99.7(4)
B2 B1 B4 B9 -62.2(5)
B5 B1 B4 B9 38.2(3)
B3 B1 B4 B9 -98.7(4)
B6 B1 B4 B9 1.0(5)
C8 B4 B5 B9 38.0(3)
B3 B4 B5 B9 98.9(4)
B1 B4 B5 B9 137.5(4)
C8 B4 B5 B1 -99.5(4)
B3 B4 B5 B1 -38.6(4)
B9 B4 B5 B1 -137.5(4)
C8 B4 B5 B10 1.5(5)
B3 B4 B5 B10 62.3(5)
B1 B4 B5 B10 101.0(4)
B9 B4 B5 B10 -36.5(3)
C8 B4 B5 B6 -61.9(4)
B3 B4 B5 B6 -1.0(5)
B1 B4 B5 B6 37.6(4)
B9 B4 B5 B6 -99.9(4)
B2 B1 B5 B4 100.1(4)
B3 B1 B5 B4 37.7(4)
B6 B1 B5 B4 138.1(4)
B2 B1 B5 B9 61.3(5)
B4 B1 B5 B9 -38.8(4)
B3 B1 B5 B9 -1.1(5)
B6 B1 B5 B9 99.3(4)
B2 B1 B5 B10 -2.5(5)
B4 B1 B5 B10 -102.6(4)
B3 B1 B5 B10 -64.9(5)
B6 B1 B5 B10 35.5(4)
B2 B1 B5 B6 -38.0(4)
B4 B1 B5 B6 -138.1(4)
B3 B1 B5 B6 -100.4(4)
C7 B2 B6 B10 0.0(5)
B1 B2 B6 B10 -101.3(4)
B3 B2 B6 B10 -61.3(5)
B11 B2 B6 B10 38.3(4)
C7 B2 B6 B1 101.3(4)
B3 B2 B6 B1 39.9(4)
B11 B2 B6 B1 139.6(4)
C7 B2 B6 B5 63.6(4)
B1 B2 B6 B5 -37.6(4)
B3 B2 B6 B5 2.3(5)
B11 B2 B6 B5 101.9(4)
C7 B2 B6 B11 -38.3(3)
B1 B2 B6 B11 -139.6(4)
B3 B2 B6 B11 -99.6(4)
B4 B1 B6 B2 -101.0(4)
B5 B1 B6 B2 -137.4(4)
B3 B1 B6 B2 -38.5(3)
B2 B1 B6 B10 101.5(4)
B4 B1 B6 B10 0.6(5)
B5 B1 B6 B10 -35.9(4)
B3 B1 B6 B10 63.0(5)
B2 B1 B6 B5 137.4(4)
B4 B1 B6 B5 36.5(4)
B3 B1 B6 B5 98.9(4)
B2 B1 B6 B11 36.3(3)
B4 B1 B6 B11 -64.6(5)
B5 B1 B6 B11 -101.1(4)
B3 B1 B6 B11 -2.2(5)
B4 B5 B6 B2 -0.8(5)
B9 B5 B6 B2 -65.3(4)
B1 B5 B6 B2 37.2(4)
B10 B5 B6 B2 -103.2(4)
B4 B5 B6 B10 102.5(4)
B9 B5 B6 B10 37.9(3)
B1 B5 B6 B10 140.4(4)
B4 B5 B6 B1 -37.9(4)
B9 B5 B6 B1 -102.5(4)
B10 B5 B6 B1 -140.4(4)
B4 B5 B6 B11 62.8(4)
B9 B5 B6 B11 -1.8(5)
B1 B5 B6 B11 100.7(4)
B10 B5 B6 B11 -39.7(3)
B4 B5 B9 C8 -42.3(3)
B1 B5 B9 C8 -3.7(5)
B10 B5 B9 C8 97.4(4)
B6 B5 B9 C8 59.8(4)
B4 B5 B9 B10 -139.7(4)
B1 B5 B9 B10 -101.1(4)
B6 B5 B9 B10 -37.7(3)
B1 B5 B9 B4 38.6(4)
B10 B5 B9 B4 139.7(4)
B6 B5 B9 B4 102.0(4)
B5 B4 B9 C8 132.0(4)
B3 B4 B9 C8 30.1(3)
B1 B4 B9 C8 93.6(4)
C8 B4 B9 B5 -132.0(4)
B3 B4 B9 B5 -101.9(4)
B1 B4 B9 B5 -38.5(4)
C8 B4 B9 B10 -95.8(4)
B5 B4 B9 B10 36.2(3)
B3 B4 B9 B10 -65.7(4)
B1 B4 B9 B10 -2.2(5)
B2 B6 B10 B9 60.8(5)
B1 B6 B10 B9 -2.0(5)
B5 B6 B10 B9 -37.8(3)
B11 B6 B10 B9 98.6(4)
B2 B6 B10 B5 98.5(4)
B1 B6 B10 B5 35.8(4)
B11 B6 B10 B5 136.3(4)
B2 B6 B10 B11 -37.8(4)
B1 B6 B10 B11 -100.6(4)
B5 B6 B10 B11 -136.3(4)
B2 B6 B10 S3 -156.5(3)
B1 B6 B10 S3 140.8(3)
B5 B6 B10 S3 105.0(4)
B11 B6 B10 S3 -118.7(4)
C8 B9 B10 B6 -61.2(4)
B5 B9 B10 B6 38.0(3)
B4 B9 B10 B6 2.6(5)
C8 B9 B10 B5 -99.2(4)
B4 B9 B10 B5 -35.5(3)
C8 B9 B10 B11 2.3(4)
B5 B9 B10 B11 101.5(4)
B4 B9 B10 B11 66.1(4)
C8 B9 B10 S3 159.9(3)
B5 B9 B10 S3 -100.9(4)
B4 B9 B10 S3 -136.3(4)
B4 B5 B10 B6 -100.4(4)
B9 B5 B10 B6 -137.4(4)
B1 B5 B10 B6 -35.7(4)
B4 B5 B10 B9 37.0(4)
B1 B5 B10 B9 101.7(4)
B6 B5 B10 B9 137.4(4)
B4 B5 B10 B11 -61.3(5)
B9 B5 B10 B11 -98.2(4)
B1 B5 B10 B11 3.5(5)
B6 B5 B10 B11 39.1(3)
B4 B5 B10 S3 153.1(3)
B9 B5 B10 S3 116.1(4)
B1 B5 B10 S3 -142.2(3)
B6 B5 B10 S3 -106.5(4)
C10 S3 B10 B6 48.3(4)
C9 S3 B10 B6 153.9(4)
C10 S3 B10 B9 -175.7(4)
C9 S3 B10 B9 -70.1(4)
C10 S3 B10 B5 115.6(4)
C9 S3 B10 B5 -138.8(4)
C10 S3 B10 B11 -22.7(4)
C9 S3 B10 B11 82.9(4)
B1 B2 B11 C7 -94.9(4)
B3 B2 B11 C7 -29.8(3)
B6 B2 B11 C7 -132.2(4)
C7 B2 B11 B6 132.2(4)
B1 B2 B11 B6 37.3(4)
B3 B2 B11 B6 102.4(4)
C7 B2 B11 B10 96.4(4)
B1 B2 B11 B10 1.5(5)
B3 B2 B11 B10 66.6(4)
B6 B2 B11 B10 -35.8(3)
B2 B6 B11 C7 41.2(3)
B10 B6 B11 C7 -97.1(4)
B1 B6 B11 C7 5.5(4)
B5 B6 B11 C7 -58.0(4)
B10 B6 B11 B2 -138.3(4)
B1 B6 B11 B2 -35.7(3)
B5 B6 B11 B2 -99.1(4)
B2 B6 B11 B10 138.3(4)
B1 B6 B11 B10 102.6(4)
B5 B6 B11 B10 39.1(3)
B6 B10 B11 C7 97.8(4)
B9 B10 B11 C7 -3.6(4)
B5 B10 B11 C7 58.8(4)
S3 B10 B11 C7 -160.6(3)
B6 B10 B11 B2 36.0(3)
B9 B10 B11 B2 -65.5(4)
B5 B10 B11 B2 -3.0(4)
S3 B10 B11 B2 137.6(4)
B9 B10 B11 B6 -101.4(4)
B5 B10 B11 B6 -39.0(3)
S3 B10 B11 B6 101.6(4)
C2 W1 C1 O1 76(12)
C4 W1 C1 O1 -11(12)
C3 W1 C1 O1 164(12)
S1 W1 C1 O1 -53(14)
S2 W1 C1 O1 -105(12)
C1 W1 C2 O2 166(16)
C4 W1 C2 O2 -108(16)
C3 W1 C2 O2 77(16)
S1 W1 C2 O2 -16(16)
S2 W1 C2 O2 -9(17)
C2 W1 C3 O3 46(11)
C1 W1 C3 O3 -44(11)
C4 W1 C3 O3 3(12)
S1 W1 C3 O3 138(11)
S2 W1 C3 O3 -140(11)
C2 W1 C4 O4 -43(4)
C1 W1 C4 O4 48(4)
C3 W1 C4 O4 0(5)
S1 W1 C4 O4 -134(4)
S2 W1 C4 O4 143(4)
B2 B11 C7 C8 103.9(4)
B6 B11 C7 C8 63.5(4)
B10 B11 C7 C8 3.8(5)
B2 B11 C7 B3 33.1(4)
B6 B11 C7 B3 -7.3(5)
B10 B11 C7 B3 -67.0(4)
B6 B11 C7 B2 -40.4(3)
B10 B11 C7 B2 -100.2(4)
B2 B11 C7 S1 -108.0(4)
B6 B11 C7 S1 -148.5(3)
B10 B11 C7 S1 151.8(3)
B2 B3 C7 C8 -137.5(4)
B4 B3 C7 C8 -34.7(3)
B1 B3 C7 C8 -97.0(4)
C8 B3 C7 B11 103.0(4)
B2 B3 C7 B11 -34.5(4)
B4 B3 C7 B11 68.3(4)
B1 B3 C7 B11 6.0(5)
C8 B3 C7 B2 137.5(4)
B4 B3 C7 B2 102.8(4)
B1 B3 C7 B2 40.5(3)
C8 B3 C7 S1 -113.0(3)
B2 B3 C7 S1 109.5(3)
B4 B3 C7 S1 -147.7(3)
B1 B3 C7 S1 150.0(3)
B1 B2 C7 C8 -1.5(5)
B3 B2 C7 C8 40.4(4)
B6 B2 C7 C8 -64.4(4)
B11 B2 C7 C8 -106.0(4)
B1 B2 C7 B11 104.5(4)
B3 B2 C7 B11 146.5(4)
B6 B2 C7 B11 41.6(3)
B1 B2 C7 B3 -41.9(3)
B6 B2 C7 B3 -104.8(4)
B11 B2 C7 B3 -146.5(4)
B1 B2 C7 S1 -143.5(3)
B3 B2 C7 S1 -101.5(4)
B6 B2 C7 S1 153.6(3)
B11 B2 C7 S1 112.0(4)
C5 S1 C7 C8 107.9(4)
W1 S1 C7 C8 -5.8(4)
C5 S1 C7 B11 -38.0(4)
W1 S1 C7 B11 -151.7(3)
C5 S1 C7 B3 178.8(3)
W1 S1 C7 B3 65.1(3)
C5 S1 C7 B2 -113.3(4)
W1 S1 C7 B2 133.0(3)
B11 C7 C8 B9 -2.6(5)
B3 C7 C8 B9 108.0(4)
B2 C7 C8 B9 68.5(5)
S1 C7 C8 B9 -150.7(3)
B11 C7 C8 B3 -110.6(4)
B2 C7 C8 B3 -39.5(3)
S1 C7 C8 B3 101.4(4)
B11 C7 C8 B4 -73.3(5)
B3 C7 C8 B4 37.3(3)
B2 C7 C8 B4 -2.2(5)
S1 C7 C8 B4 138.6(3)
B11 C7 C8 S2 149.6(3)
B3 C7 C8 S2 -99.9(4)
B2 C7 C8 S2 -139.4(3)
S1 C7 C8 S2 1.5(5)
B5 B9 C8 C7 -62.5(5)
B10 B9 C8 C7 -0.1(5)
B4 B9 C8 C7 -103.4(4)
B5 B9 C8 B3 7.6(5)
B10 B9 C8 B3 70.0(4)
B4 B9 C8 B3 -33.3(4)
B5 B9 C8 B4 40.9(3)
B10 B9 C8 B4 103.3(4)
B5 B9 C8 S2 145.8(3)
B10 B9 C8 S2 -151.7(3)
B4 B9 C8 S2 104.9(4)
B2 B3 C8 C7 36.6(3)
B4 B3 C8 C7 140.1(4)
B1 B3 C8 C7 97.5(4)
C7 B3 C8 B9 -105.8(4)
B2 B3 C8 B9 -69.3(5)
B4 B3 C8 B9 34.3(4)
B1 B3 C8 B9 -8.3(5)
C7 B3 C8 B4 -140.1(4)
B2 B3 C8 B4 -103.6(4)
B1 B3 C8 B4 -42.6(3)
C7 B3 C8 S2 112.2(3)
B2 B3 C8 S2 148.8(3)
B4 B3 C8 S2 -107.7(3)
B1 B3 C8 S2 -150.3(3)
B5 B4 C8 C7 67.1(4)
B3 B4 C8 C7 -37.7(3)
B1 B4 C8 C7 4.8(5)
B9 B4 C8 C7 108.1(4)
B5 B4 C8 B9 -41.0(3)
B3 B4 C8 B9 -145.9(4)
B1 B4 C8 B9 -103.3(4)
B5 B4 C8 B3 104.8(4)
B1 B4 C8 B3 42.6(3)
B9 B4 C8 B3 145.9(4)
B5 B4 C8 S2 -154.0(3)
B3 B4 C8 S2 101.1(3)
B1 B4 C8 S2 143.7(3)
B9 B4 C8 S2 -113.0(3)
C6 S2 C8 C7 -111.2(4)
W1 S2 C8 C7 3.5(4)
C6 S2 C8 B9 39.5(4)
W1 S2 C8 B9 154.2(3)
C6 S2 C8 B3 179.8(3)
W1 S2 C8 B3 -65.5(3)
C6 S2 C8 B4 112.8(3)
W1 S2 C8 B4 -132.4(3)
C2' W1' S1' C7' -161.9(2)
C1' W1' S1' C7' 31.3(14)
C4' W1' S1' C7' -76.7(2)
C3' W1' S1' C7' 112.1(2)
S2' W1' S1' C7' 17.26(15)
C2' W1' S1' C5' 92.9(2)
C1' W1' S1' C5' -73.9(14)
C4' W1' S1' C5' 178.0(2)
C3' W1' S1' C5' 6.8(2)
S2' W1' S1' C5' -87.96(17)
C2' W1' S2' C8' -6.2(14)
C1' W1' S2' C8' 166.5(2)
C4' W1' S2' C8' 79.27(19)
C3' W1' S2' C8' -106.5(2)
S1' W1' S2' C8' -14.88(15)
C2' W1' S2' C6' 102.2(14)
C1' W1' S2' C6' -85.0(2)
C4' W1' S2' C6' -172.3(2)
C3' W1' S2' C6' 2.0(2)
S1' W1' S2' C6' 93.60(18)
C2' W1' C1' O1' -111(48)
C4' W1' C1' O1' 164(100)
C3' W1' C1' O1' -25(48)
S1' W1' C1' O1' 56(49)
S2' W1' C1' O1' 70(48)
C1' W1' C2' O2' -113(38)
C4' W1' C2' O2' -26(38)
C3' W1' C2' O2' 161(100)
S1' W1' C2' O2' 68(38)
S2' W1' C2' O2' 60(39)
C2' W1' C3' O3' 31(4)
C1' W1' C3' O3' -61(4)
C4' W1' C3' O3' -4(4)
S1' W1' C3' O3' 125(4)
S2' W1' C3' O3' -154(4)
C2' W1' C4' O4' -33(3)
C1' W1' C4' O4' 59(3)
C3' W1' C4' O4' 3(3)
S1' W1' C4' O4' -126(3)
S2' W1' C4' O4' 152(3)
C5' S1' C7' C8' 92.9(3)
W1' S1' C7' C8' -17.5(3)
C5' S1' C7' B11' -52.9(4)
W1' S1' C7' B11' -163.3(3)
C5' S1' C7' B2' -126.6(3)
W1' S1' C7' B2' 123.1(3)
C5' S1' C7' B3' 164.1(3)
W1' S1' C7' B3' 53.8(3)
B11' C7' C8' B9' 2.1(5)
B2' C7' C8' B9' 73.4(4)
B3' C7' C8' B9' 109.4(4)
S1' C7' C8' B9' -144.0(3)
B11' C7' C8' B4' -67.4(4)
B2' C7' C8' B4' 3.9(5)
B3' C7' C8' B4' 40.0(3)
S1' C7' C8' B4' 146.5(3)
B11' C7' C8' B3' -107.4(4)
B2' C7' C8' B3' -36.1(3)
S1' C7' C8' B3' 106.6(3)
B11' C7' C8' S2' 151.0(3)
B2' C7' C8' S2' -137.7(3)
B3' C7' C8' S2' -101.7(4)
S1' C7' C8' S2' 4.9(4)
C6' S2' C8' C7' -101.6(4)
W1' S2' C8' C7' 10.2(3)
C6' S2' C8' B9' 44.2(4)
W1' S2' C8' B9' 155.9(3)
C6' S2' C8' B4' 119.2(3)
W1' S2' C8' B4' -129.0(3)
C6' S2' C8' B3' -172.5(3)
W1' S2' C8' B3' -60.8(3)
C8' C7' B2' B6' -68.3(4)
B11' C7' B2' B6' 41.0(3)
B3' C7' B2' B6' -105.1(4)
S1' C7' B2' B6' 149.4(3)
C8' C7' B2' B3' 36.8(4)
B11' C7' B2' B3' 146.1(4)
S1' C7' B2' B3' -105.5(4)
C8' C7' B2' B1' -6.1(5)
B11' C7' B2' B1' 103.1(4)
B3' C7' B2' B1' -42.9(3)
S1' C7' B2' B1' -148.5(3)
C8' C7' B2' B11' -109.2(4)
B3' C7' B2' B11' -146.1(4)
S1' C7' B2' B11' 108.4(4)
B4' B1' B2' C7' 6.0(5)
B3' B1' B2' C7' 43.0(3)
B6' B1' B2' C7' -95.0(4)
B5' B1' B2' C7' -56.5(4)
B4' B1' B2' B6' 101.0(4)
B3' B1' B2' B6' 138.1(4)
B5' B1' B2' B6' 38.6(4)
B4' B1' B2' B3' -37.0(3)
B6' B1' B2' B3' -138.1(4)
B5' B1' B2' B3' -99.5(4)
B4' B1' B2' B11' 63.0(5)
B3' B1' B2' B11' 100.1(4)
B6' B1' B2' B11' -38.0(4)
B5' B1' B2' B11' 0.6(5)
B9' C8' B3' C7' -101.5(4)
B4' C8' B3' C7' -136.8(4)
S2' C8' B3' C7' 113.2(3)
C7' C8' B3' B2' 33.4(3)
B9' C8' B3' B2' -68.1(5)
B4' C8' B3' B2' -103.4(4)
S2' C8' B3' B2' 146.6(3)
C7' C8' B3' B1' 96.3(4)
B9' C8' B3' B1' -5.2(5)
B4' C8' B3' B1' -40.5(3)
S2' C8' B3' B1' -150.5(3)
C7' C8' B3' B4' 136.8(4)
B9' C8' B3' B4' 35.4(4)
S2' C8' B3' B4' -109.9(3)
B11' C7' B3' C8' 107.6(4)
B2' C7' B3' C8' 141.6(4)
S1' C7' B3' C8' -109.1(3)
C8' C7' B3' B2' -141.6(4)
B11' C7' B3' B2' -34.0(4)
S1' C7' B3' B2' 109.3(4)
C8' C7' B3' B1' -98.0(4)
B11' C7' B3' B1' 9.6(5)
B2' C7' B3' B1' 43.6(4)
S1' C7' B3' B1' 153.0(3)
C8' C7' B3' B4' -36.9(3)
B11' C7' B3' B4' 70.7(5)
B2' C7' B3' B4' 104.7(4)
S1' C7' B3' B4' -146.0(3)
C7' B2' B3' C8' -31.2(3)
B6' B2' B3' C8' 60.6(4)
B1' B2' B3' C8' 98.5(4)
B11' B2' B3' C8' -2.6(5)
B6' B2' B3' C7' 91.8(4)
B1' B2' B3' C7' 129.7(4)
B11' B2' B3' C7' 28.7(3)
C7' B2' B3' B1' -129.7(4)
B6' B2' B3' B1' -37.9(3)
B11' B2' B3' B1' -101.0(4)
C7' B2' B3' B4' -93.0(4)
B6' B2' B3' B4' -1.2(5)
B1' B2' B3' B4' 36.7(3)
B11' B2' B3' B4' -64.4(5)
B4' B1' B3' C8' 40.4(3)
B2' B1' B3' C8' -98.5(4)
B6' B1' B3' C8' -61.8(5)
B5' B1' B3' C8' 2.5(5)
B4' B1' B3' C7' 96.1(4)
B2' B1' B3' C7' -42.8(3)
B6' B1' B3' C7' -6.1(5)
B5' B1' B3' C7' 58.3(4)
B4' B1' B3' B2' 138.9(4)
B6' B1' B3' B2' 36.7(4)
B5' B1' B3' B2' 101.1(4)
B2' B1' B3' B4' -138.9(4)
B6' B1' B3' B4' -102.2(4)
B5' B1' B3' B4' -37.9(3)
C7' C8' B4' B5' 64.0(4)
B9' C8' B4' B5' -40.0(4)
B3' C8' B4' B5' 104.7(4)
S2' C8' B4' B5' -153.4(3)
C7' C8' B4' B1' 0.2(4)
B9' C8' B4' B1' -103.8(4)
B3' C8' B4' B1' 41.0(3)
S2' C8' B4' B1' 142.9(3)
C7' C8' B4' B3' -40.8(3)
B9' C8' B4' B3' -144.8(4)
S2' C8' B4' B3' 101.9(4)
C7' C8' B4' B9' 104.0(4)
B3' C8' B4' B9' 144.8(4)
S2' C8' B4' B9' -113.3(4)
B3' B1' B4' C8' -40.7(3)
B2' B1' B4' C8' -4.0(5)
B6' B1' B4' C8' 58.5(4)
B5' B1' B4' C8' 96.1(4)
B3' B1' B4' B5' -136.8(4)
B2' B1' B4' B5' -100.1(4)
B6' B1' B4' B5' -37.6(4)
B2' B1' B4' B3' 36.7(3)
B6' B1' B4' B3' 99.1(4)
B5' B1' B4' B3' 136.8(4)
B3' B1' B4' B9' -98.6(4)
B2' B1' B4' B9' -61.9(5)
B6' B1' B4' B9' 0.5(5)
B5' B1' B4' B9' 38.2(3)
C7' B3' B4' C8' 34.5(3)
B2' B3' B4' C8' 95.8(4)
B1' B3' B4' C8' 133.0(4)
C8' B3' B4' B5' -93.3(4)
C7' B3' B4' B5' -58.9(4)
B2' B3' B4' B5' 2.4(5)
B1' B3' B4' B5' 39.6(3)
C8' B3' B4' B1' -133.0(4)
C7' B3' B4' B1' -98.5(4)
B2' B3' B4' B1' -37.2(3)
C8' B3' B4' B9' -29.7(3)
C7' B3' B4' B9' 4.7(5)
B2' B3' B4' B9' 66.0(5)
B1' B3' B4' B9' 103.3(4)
C8' B4' B5' B10' -1.4(5)
B1' B4' B5' B10' 99.0(4)
B3' B4' B5' B10' 60.2(5)
B9' B4' B5' B10' -38.9(4)
C8' B4' B5' B9' 37.5(3)
B1' B4' B5' B9' 137.9(4)
B3' B4' B5' B9' 99.1(4)
C8' B4' B5' B1' -100.4(4)
B3' B4' B5' B1' -38.8(3)
B9' B4' B5' B1' -137.9(4)
C8' B4' B5' B6' -64.1(4)
B1' B4' B5' B6' 36.2(3)
B3' B4' B5' B6' -2.6(5)
B9' B4' B5' B6' -101.7(4)
B3' B1' B5' B4' 38.5(3)
B2' B1' B5' B4' 101.2(4)
B6' B1' B5' B4' 138.7(4)
B4' B1' B5' B10' -104.3(4)
B3' B1' B5' B10' -65.8(5)
B2' B1' B5' B10' -3.1(5)
B6' B1' B5' B10' 34.4(3)
B4' B1' B5' B9' -38.1(3)
B3' B1' B5' B9' 0.4(5)
B2' B1' B5' B9' 63.1(5)
B6' B1' B5' B9' 100.6(4)
B4' B1' B5' B6' -138.7(4)
B3' B1' B5' B6' -100.2(4)
B2' B1' B5' B6' -37.5(4)
C7' B2' B6' B11' -38.4(3)
B3' B2' B6' B11' -99.9(4)
B1' B2' B6' B11' -137.3(4)
C7' B2' B6' B10' -1.0(5)
B3' B2' B6' B10' -62.5(5)
B1' B2' B6' B10' -99.9(4)
B11' B2' B6' B10' 37.4(4)
C7' B2' B6' B1' 98.9(4)
B3' B2' B6' B1' 37.4(3)
B11' B2' B6' B1' 137.3(4)
C7' B2' B6' B5' 61.2(4)
B3' B2' B6' B5' -0.4(5)
B1' B2' B6' B5' -37.8(3)
B11' B2' B6' B5' 99.6(4)
B4' B1' B6' B2' -100.8(4)
B3' B1' B6' B2' -37.0(4)
B5' B1' B6' B2' -137.4(4)
B4' B1' B6' B11' -62.2(5)
B3' B1' B6' B11' 1.6(5)
B2' B1' B6' B11' 38.6(4)
B5' B1' B6' B11' -98.8(4)
B4' B1' B6' B10' 2.4(5)
B3' B1' B6' B10' 66.2(5)
B2' B1' B6' B10' 103.2(4)
B5' B1' B6' B10' -34.2(4)
B4' B1' B6' B5' 36.6(4)
B3' B1' B6' B5' 100.4(4)
B2' B1' B6' B5' 137.4(4)
B4' B5' B6' B2' 1.8(5)
B10' B5' B6' B2' -103.2(4)
B9' B5' B6' B2' -62.5(4)
B1' B5' B6' B2' 38.1(3)
B4' B5' B6' B11' 65.8(4)
B10' B5' B6' B11' -39.3(3)
B9' B5' B6' B11' 1.4(5)
B1' B5' B6' B11' 102.0(4)
B4' B5' B6' B10' 105.0(4)
B9' B5' B6' B10' 40.6(3)
B1' B5' B6' B10' 141.2(4)
B4' B5' B6' B1' -36.2(3)
B10' B5' B6' B1' -141.2(4)
B9' B5' B6' B1' -100.6(4)
C7' C8' B9' B5' -64.0(4)
B4' C8' B9' B5' 39.7(3)
B3' C8' B9' B5' 5.4(5)
S2' C8' B9' B5' 147.5(3)
C7' C8' B9' B4' -103.8(4)
B3' C8' B9' B4' -34.3(4)
S2' C8' B9' B4' 107.8(4)
C7' C8' B9' B10' -3.6(4)
B4' C8' B9' B10' 100.1(4)
B3' C8' B9' B10' 65.8(4)
S2' C8' B9' B10' -152.1(3)
B4' B5' B9' C8' -40.6(3)
B10' B5' B9' C8' 98.2(4)
B1' B5' B9' C8' -3.4(5)
B6' B5' B9' C8' 59.1(4)
B10' B5' B9' B4' 138.7(4)
B1' B5' B9' B4' 37.2(4)
B6' B5' B9' B4' 99.7(4)
B4' B5' B9' B10' -138.7(4)
B1' B5' B9' B10' -101.5(4)
B6' B5' B9' B10' -39.0(3)
B5' B4' B9' C8' 133.6(4)
B1' B4' B9' C8' 94.8(4)
B3' B4' B9' C8' 31.3(3)
C8' B4' B9' B5' -133.6(4)
B1' B4' B9' B5' -38.8(4)
B3' B4' B9' B5' -102.3(4)
C8' B4' B9' B10' -98.0(4)
B5' B4' B9' B10' 35.7(3)
B1' B4' B9' B10' -3.2(5)
B3' B4' B9' B10' -66.7(4)
B4' B5' B10' B6' -97.5(4)
B9' B5' B10' B6' -135.7(4)
B1' B5' B10' B6' -34.4(4)
B4' B5' B10' B11' -58.7(5)
B9' B5' B10' B11' -96.9(4)
B1' B5' B10' B11' 4.4(5)
B6' B5' B10' B11' 38.8(3)
B4' B5' B10' B9' 38.3(4)
B1' B5' B10' B9' 101.3(4)
B6' B5' B10' B9' 135.7(4)
B4' B5' B10' S3' 150.5(4)
B9' B5' B10' S3' 112.2(4)
B1' B5' B10' S3' -146.5(3)
B6' B5' B10' S3' -112.1(4)
B2' B6' B10' B5' 98.8(4)
B11' B6' B10' B5' 136.1(4)
B1' B6' B10' B5' 34.6(4)
B2' B6' B10' B11' -37.3(4)
B1' B6' B10' B11' -101.5(4)
B5' B6' B10' B11' -136.1(4)
B2' B6' B10' B9' 59.8(5)
B11' B6' B10' B9' 97.1(4)
B1' B6' B10' B9' -4.4(5)
B5' B6' B10' B9' -39.0(3)
B2' B6' B10' S3' -154.4(4)
B11' B6' B10' S3' -117.1(4)
B1' B6' B10' S3' 141.4(4)
B5' B6' B10' S3' 106.8(4)
C8' B9' B10' B5' -98.6(4)
B4' B9' B10' B5' -35.8(3)
C8' B9' B10' B6' -58.1(4)
B5' B9' B10' B6' 40.5(4)
B4' B9' B10' B6' 4.6(5)
C8' B9' B10' B11' 3.8(4)
B5' B9' B10' B11' 102.4(4)
B4' B9' B10' B11' 66.6(4)
C8' B9' B10' S3' 156.5(3)
B5' B9' B10' S3' -105.0(4)
B4' B9' B10' S3' -140.8(3)
C9' S3' B10' B5' 134.0(4)
C10' S3' B10' B5' 28.7(5)
C9' S3' B10' B6' 61.7(5)
C10' S3' B10' B6' -43.6(5)
C9' S3' B10' B11' -10.8(5)
C10' S3' B10' B11' -116.1(5)
C9' S3' B10' B9' -157.2(4)
C10' S3' B10' B9' 97.5(5)
C8' C7' B11' B6' 62.4(5)
B2' C7' B11' B6' -41.5(4)
B3' C7' B11' B6' -8.6(5)
S1' C7' B11' B6' -151.5(3)
C8' C7' B11' B2' 103.9(4)
B3' C7' B11' B2' 32.9(4)
S1' C7' B11' B2' -109.9(4)
C8' C7' B11' B10' 0.6(5)
B2' C7' B11' B10' -103.3(4)
B3' C7' B11' B10' -70.4(4)
S1' C7' B11' B10' 146.8(3)
B2' B6' B11' C7' 42.3(4)
B10' B6' B11' C7' -97.0(4)
B1' B6' B11' C7' 4.0(5)
B5' B6' B11' C7' -58.8(4)
B10' B6' B11' B2' -139.3(4)
B1' B6' B11' B2' -38.3(4)
B5' B6' B11' B2' -101.2(4)
B2' B6' B11' B10' 139.3(4)
B1' B6' B11' B10' 100.9(4)
B5' B6' B11' B10' 38.1(3)
B6' B2' B11' C7' -131.8(4)
B3' B2' B11' C7' -30.4(3)
B1' B2' B11' C7' -93.3(4)
C7' B2' B11' B6' 131.8(4)
B3' B2' B11' B6' 101.4(4)
B1' B2' B11' B6' 38.5(4)
C7' B2' B11' B10' 95.5(4)
B6' B2' B11' B10' -36.3(4)
B3' B2' B11' B10' 65.1(5)
B1' B2' B11' B10' 2.1(5)
B5' B10' B11' C7' 59.2(4)
B6' B10' B11' C7' 99.4(4)
B9' B10' B11' C7' -2.7(4)
S3' B10' B11' C7' -153.4(4)
B5' B10' B11' B6' -40.2(4)
B9' B10' B11' B6' -102.1(4)
S3' B10' B11' B6' 107.1(5)
B5' B10' B11' B2' -4.1(5)
B6' B10' B11' B2' 36.1(4)
B9' B10' B11' B2' -65.9(4)
S3' B10' B11' B2' 143.3(4)
